data_4300102
loop_
_publ_author_name
'Shoji Matsukawa'
'Shigeki Kuwata'
'Masanobu Hidai'

_publ_contact_author_address
;
    Department of Chemistry and Biotechnology, Graduate School of Engineerin
g, The University of Tokyo, Hongo, Bunkyo-ku, Tokyo 113-8656, Japan
;
_publ_contact_author_email ' hidai@chembio.t.u-tokyo.ac.jp '
_publ_contact_author_fax ' +81-3-5841-7265 '
_publ_contact_author_name ' Masanobu HIDAI'
_publ_contact_author_phone ' +81-3-5841-7261 '
_publ_section_title
;
Syntheses, Structures, and Reactivities of Mono- and Dinuclear Iridium
Thiolato Complexes Containing Nitrosyl Ligands
;
_journal_name_full 'Inorganic Chemistry'
_journal_page_first 791
_journal_page_last 798
_journal_paper_doi 10.1021/ic990805b
_journal_volume 39
_journal_year 2000
_chemical_formula_moiety 'C36 H37 Ir N O P S2 '
_chemical_formula_sum 'C36 H37 Ir N O P S2'
_chemical_formula_weight 787.01
_space_group_IT_number 14
_symmetry_cell_setting monoclinic
_symmetry_Int_Tables_number 14
_symmetry_space_group_name_Hall '-P 2ybc'
_symmetry_space_group_name_H-M 'P 1 21/c 1'
_audit_creation_date 'Tue Apr 27 12:02:29 1999'
_audit_creation_method 'from TEXRAY.INF file'
_cell_angle_alpha 90
_cell_angle_beta 100.44(1)
_cell_angle_gamma 90
_cell_formula_units_Z 4
_cell_length_a 10.865(2)
_cell_length_b 17.006(2)
_cell_length_c 18.572(2)
_cell_measurement_reflns_used 25
_cell_measurement_temperature 296.2
_cell_measurement_theta_max 14.9
_cell_measurement_theta_min 14.8
_cell_volume 3374.7(8)
_computing_cell_refinement 'Rigaku/AFC Diffractometer Control'
_computing_data_collection 'Rigaku/AFC Diffractometer Control'
_computing_data_reduction teXsan
_computing_publication_material teXsan
_computing_structure_refinement teXsan
_computing_structure_solution 'DIRDIF92 (PATTY)'
_diffrn_ambient_temperature 296.2
_diffrn_measurement_device_type 'Rigaku AFC7R'
_diffrn_measurement_method \w-2\q
_diffrn_orient_matrix_UB_11 0.02009
_diffrn_orient_matrix_UB_12 0.03171
_diffrn_orient_matrix_UB_13 0.04598
_diffrn_orient_matrix_UB_21 0.00862
_diffrn_orient_matrix_UB_22 -0.04947
_diffrn_orient_matrix_UB_23 0.02960
_diffrn_orient_matrix_UB_31 0.09100
_diffrn_orient_matrix_UB_32 -0.00231
_diffrn_orient_matrix_UB_33 -0.00275
_diffrn_radiation_detector 'scintillation counter'
_diffrn_radiation_monochromator graphite
_diffrn_radiation_source 'Rigaku rotating anode'
_diffrn_radiation_type 'Mo K\a'
_diffrn_radiation_wavelength 0.7107
_diffrn_reflns_av_R_equivalents 0.040
_diffrn_reflns_av_sigmaI/netI 0.059
_diffrn_reflns_limit_h_max 11
_diffrn_reflns_limit_h_min 0
_diffrn_reflns_limit_k_max 20
_diffrn_reflns_limit_k_min 0
_diffrn_reflns_limit_l_max 21
_diffrn_reflns_limit_l_min -22
_diffrn_reflns_number 4964
_diffrn_reflns_reduction_process 'Lp corrections applied'
_diffrn_reflns_theta_max 24.99
_diffrn_reflns_theta_min 2.53
_diffrn_standards_decay_% 7.01
_diffrn_standards_interval_count 150
_diffrn_standards_number 3
_exptl_absorpt_coefficient_mu 4.167
_exptl_absorpt_correction_T_max 0.999
_exptl_absorpt_correction_T_min 0.526
_exptl_absorpt_correction_type psi-scan
_exptl_absorpt_process_details '(North, Phillips & Mathews, 1968)'
_exptl_crystal_colour darkbrown
_exptl_crystal_density_diffrn 1.549
_exptl_crystal_density_method 'not measured'
_exptl_crystal_description XDIM
_exptl_crystal_F_000 1568.00
_exptl_crystal_size_max 1.000
_exptl_crystal_size_mid 0.200
_exptl_crystal_size_min 0.100
_refine_diff_density_max 1.32
_refine_diff_density_min -0.84
_refine_ls_extinction_coef 0.0139(2)
_refine_ls_extinction_method 'Zachariasen(1967) type 2 Gaussian isotropic'
_refine_ls_goodness_of_fit_ref 2.235
_refine_ls_hydrogen_treatment noref
_refine_ls_matrix_type full
_refine_ls_number_constraints 0
_refine_ls_number_parameters 380
_refine_ls_number_reflns 3473
_refine_ls_number_restraints 0
_refine_ls_R_factor_all 0.0369
_refine_ls_R_factor_gt 0.0369
_refine_ls_shift/su_max 0.0130
_refine_ls_shift/su_mean 0.0010
_refine_ls_structure_factor_coef F
_refine_ls_weighting_details 'w = 1/[\s^2^(Fo) + 0.00001|Fo|^2^]'
_refine_ls_weighting_scheme calc
_refine_ls_wR_factor_gt 0.0369
_refine_ls_wR_factor_ref 0.0369
_reflns_number_gt 3473
_reflns_number_total 4632
_reflns_threshold_expression >2.0sigma(I)
_cod_original_cell_volume 3374.6(7)
_cod_original_sg_symbol_H-M 'P 21/c '
_cod_original_formula_sum 'C36 H37 Ir N O P S2 '
_cod_database_code 4300102

loop_
_symmetry_equiv_pos_as_xyz
x,y,z
-x,1/2+y,1/2-z
-x,-y,-z
x,1/2-y,1/2+z

loop_
_atom_site_label
_atom_site_type_symbol
_atom_site_fract_x
_atom_site_fract_y
_atom_site_fract_z
_atom_site_U_iso_or_equiv
_atom_site_adp_type
_atom_site_occupancy
_atom_site_calc_flag
_atom_site_refinement_flags
_atom_site_disorder_assembly
_atom_site_disorder_group
Ir Ir 0.17070(4) 0.11394(2) 0.23396(2) 0.0453(1) Uani 1.00 d . . .
S(1) S 0.0905(2) 0.1203(2) 0.1115(1) 0.0593(9) Uani 1.00 d . . .
S(2) S 0.3719(2) 0.0951(2) 0.2061(1) 0.0578(9) Uani 1.00 d . . .
P P -0.0377(2) 0.1057(2) 0.2502(1) 0.0482(8) Uani 1.00 d . . .
O O 0.2698(7) 0.1629(5) 0.3822(4) 0.097(3) Uani 1.00 d . . .
N N 0.2318(7) 0.1364(5) 0.3260(5) 0.063(3) Uani 1.00 d . . .
C(1) C 0.2079(8) 0.1090(6) 0.0554(5) 0.047(3) Uani 1.00 d . . .
C(2) C 0.2261(10) 0.0350(6) 0.0257(5) 0.056(4) Uani 1.00 d . . .
C(3) C 0.308(1) 0.0297(6) -0.0238(6) 0.068(4) Uani 1.00 d . . .
C(4) C 0.372(1) 0.0931(7) -0.0458(6) 0.063(4) Uani 1.00 d . . .
C(5) C 0.3525(9) 0.1645(6) -0.0149(6) 0.060(4) Uani 1.00 d . . .
C(6) C 0.2725(9) 0.1753(6) 0.0363(5) 0.053(3) Uani 1.00 d . . .
C(7) C 0.166(1) -0.0388(6) 0.0494(6) 0.079(4) Uani 1.00 d . . .
C(8) C 0.456(1) 0.0844(7) -0.1004(6) 0.087(5) Uani 1.00 d . . .
C(9) C 0.266(1) 0.2531(6) 0.0734(6) 0.071(4) Uani 1.00 d . . .
C(10) C 0.4638(8) 0.0695(6) 0.2914(5) 0.050(3) Uani 1.00 d . . .
C(11) C 0.4661(10) -0.0084(6) 0.3166(6) 0.060(4) Uani 1.00 d . . .
C(12) C 0.542(1) -0.0256(7) 0.3837(7) 0.070(4) Uani 1.00 d . . .
C(13) C 0.6151(10) 0.0300(8) 0.4249(6) 0.068(4) Uani 1.00 d . . .
C(14) C 0.6117(9) 0.1042(7) 0.3989(6) 0.062(4) Uani 1.00 d . . .
C(15) C 0.5388(9) 0.1253(6) 0.3344(6) 0.052(3) Uani 1.00 d . . .
C(16) C 0.390(1) -0.0722(6) 0.2738(7) 0.081(5) Uani 1.00 d . . .
C(17) C 0.698(1) 0.0082(8) 0.4987(7) 0.111(6) Uani 1.00 d . . .
C(18) C 0.539(1) 0.2113(7) 0.3092(6) 0.081(4) Uani 1.00 d . . .
C(19) C -0.0928(8) 0.0055(5) 0.2469(5) 0.046(3) Uani 1.00 d . . .
C(20) C -0.181(1) -0.0199(6) 0.2894(6) 0.067(4) Uani 1.00 d . . .
C(21) C -0.227(1) -0.0959(7) 0.2849(7) 0.086(5) Uani 1.00 d . . .
C(22) C -0.186(1) -0.1471(6) 0.2353(8) 0.092(5) Uani 1.00 d . . .
C(23) C -0.102(1) -0.1228(7) 0.1914(7) 0.085(5) Uani 1.00 d . . .
C(24) C -0.0580(10) -0.0466(6) 0.1972(6) 0.066(4) Uani 1.00 d . . .
C(25) C -0.1541(9) 0.1625(6) 0.1877(5) 0.049(3) Uani 1.00 d . . .
C(26) C -0.1237(10) 0.2376(6) 0.1681(6) 0.063(4) Uani 1.00 d . . .
C(27) C -0.214(1) 0.2820(6) 0.1245(7) 0.075(5) Uani 1.00 d . . .
C(28) C -0.332(1) 0.2520(8) 0.1015(6) 0.078(5) Uani 1.00 d . . .
C(29) C -0.362(1) 0.1792(8) 0.1204(6) 0.073(4) Uani 1.00 d . . .
C(30) C -0.2749(10) 0.1333(6) 0.1637(6) 0.059(4) Uani 1.00 d . . .
C(31) C -0.0507(9) 0.1398(6) 0.3414(6) 0.055(4) Uani 1.00 d . . .
C(32) C 0.002(1) 0.0967(8) 0.4014(6) 0.082(5) Uani 1.00 d . . .
C(33) C 0.003(1) 0.124(1) 0.4713(8) 0.112(7) Uani 1.00 d . . .
C(34) C -0.046(2) 0.194(1) 0.4829(9) 0.130(9) Uani 1.00 d . . .
C(35) C -0.100(2) 0.2396(9) 0.4249(10) 0.116(7) Uani 1.00 d . . .
C(36) C -0.101(1) 0.2112(7) 0.3528(7) 0.078(5) Uani 1.00 d . . .
H(1) H 0.3215 -0.0205 -0.0434 0.0816 Uiso 1.00 calc . . .
H(2) H 0.3954 0.2091 -0.0288 0.0725 Uiso 1.00 calc . . .
H(3) H 0.1132 -0.0253 0.0829 0.0946 Uiso 1.00 calc . . .
H(4) H 0.1186 -0.0638 0.0078 0.0946 Uiso 1.00 calc . . .
H(5) H 0.2298 -0.0736 0.0725 0.0946 Uiso 1.00 calc . . .
H(6) H 0.4564 0.0310 -0.1154 0.1043 Uiso 1.00 calc . . .
H(7) H 0.4260 0.1166 -0.1417 0.1043 Uiso 1.00 calc . . .
H(8) H 0.5382 0.1000 -0.0790 0.1043 Uiso 1.00 calc . . .
H(9) H 0.3469 0.2661 0.1002 0.0857 Uiso 1.00 calc . . .
H(10) H 0.2403 0.2925 0.0376 0.0857 Uiso 1.00 calc . . .
H(11) H 0.2084 0.2501 0.1059 0.0857 Uiso 1.00 calc . . .
H(12) H 0.5442 -0.0780 0.4015 0.0844 Uiso 1.00 calc . . .
H(13) H 0.6621 0.1431 0.4268 0.0743 Uiso 1.00 calc . . .
H(14) H 0.3037 -0.0585 0.2663 0.0976 Uiso 1.00 calc . . .
H(15) H 0.4151 -0.0782 0.2277 0.0976 Uiso 1.00 calc . . .
H(16) H 0.4026 -0.1203 0.3001 0.0976 Uiso 1.00 calc . . .
H(17) H 0.6898 -0.0463 0.5081 0.1336 Uiso 1.00 calc . . .
H(18) H 0.7834 0.0195 0.4968 0.1336 Uiso 1.00 calc . . .
H(19) H 0.6734 0.0380 0.5370 0.1336 Uiso 1.00 calc . . .
H(20) H 0.6207 0.2262 0.3040 0.0970 Uiso 1.00 calc . . .
H(21) H 0.4835 0.2170 0.2635 0.0970 Uiso 1.00 calc . . .
H(22) H 0.5111 0.2443 0.3445 0.0970 Uiso 1.00 calc . . .
H(23) H -0.2095 0.0162 0.3218 0.0805 Uiso 1.00 calc . . .
H(24) H -0.2840 -0.1128 0.3146 0.1029 Uiso 1.00 calc . . .
H(25) H -0.2160 -0.1996 0.2315 0.1107 Uiso 1.00 calc . . .
H(26) H -0.0752 -0.1583 0.1578 0.1020 Uiso 1.00 calc . . .
H(27) H -0.0025 -0.0296 0.1663 0.0786 Uiso 1.00 calc . . .
H(28) H -0.0420 0.2582 0.1843 0.0754 Uiso 1.00 calc . . .
H(29) H -0.1948 0.3335 0.1103 0.0897 Uiso 1.00 calc . . .
H(30) H -0.3937 0.2833 0.0718 0.0933 Uiso 1.00 calc . . .
H(31) H -0.4440 0.1594 0.1036 0.0872 Uiso 1.00 calc . . .
H(32) H -0.2963 0.0820 0.1774 0.0706 Uiso 1.00 calc . . .
H(33) H 0.0373 0.0469 0.3947 0.0979 Uiso 1.00 calc . . .
H(34) H 0.0399 0.0928 0.5119 0.1340 Uiso 1.00 calc . . .
H(35) H -0.0441 0.2123 0.5315 0.1554 Uiso 1.00 calc . . .
H(36) H -0.1352 0.2892 0.4326 0.1393 Uiso 1.00 calc . . .
H(37) H -0.1382 0.2423 0.3121 0.0938 Uiso 1.00 calc . . .

loop_
_atom_site_aniso_label
_atom_site_aniso_U_11
_atom_site_aniso_U_22
_atom_site_aniso_U_33
_atom_site_aniso_U_12
_atom_site_aniso_U_13
_atom_site_aniso_U_23
Ir 0.0425(2) 0.0551(3) 0.0401(3) -0.0005(2) 0.0124(2) -0.0039(3)
S(1) 0.048(2) 0.085(2) 0.043(2) 0.003(2) 0.006(1) -0.007(2)
S(2) 0.045(2) 0.082(2) 0.049(2) 0.008(1) 0.015(1) 0.005(1)
P 0.042(2) 0.057(2) 0.049(2) -0.003(1) 0.017(1) -0.010(2)
O 0.088(6) 0.157(8) 0.042(5) -0.031(6) -0.002(5) -0.017(5)
N 0.050(6) 0.085(7) 0.047(6) -0.018(5) -0.011(5) 0.001(5)
C(1) 0.037(5) 0.067(7) 0.037(6) 0.001(6) 0.004(5) -0.002(6)
C(2) 0.068(8) 0.057(7) 0.045(7) -0.001(6) 0.015(6) -0.004(6)
C(3) 0.090(9) 0.066(8) 0.048(7) 0.017(7) 0.013(7) -0.016(6)
C(4) 0.074(8) 0.070(9) 0.047(7) 0.010(6) 0.013(6) 0.009(6)
C(5) 0.061(7) 0.070(8) 0.052(7) -0.004(6) 0.015(6) 0.024(6)
C(6) 0.057(7) 0.057(7) 0.040(6) 0.004(6) -0.002(6) 0.006(5)
C(7) 0.102(10) 0.062(8) 0.078(9) -0.012(7) 0.034(8) -0.014(7)
C(8) 0.093(9) 0.12(1) 0.063(8) 0.018(8) 0.043(8) 0.013(7)
C(9) 0.091(9) 0.048(7) 0.077(9) -0.001(6) 0.019(7) 0.001(6)
C(10) 0.039(6) 0.066(7) 0.049(7) 0.002(5) 0.019(5) 0.002(6)
C(11) 0.061(8) 0.064(8) 0.064(8) 0.001(6) 0.033(7) 0.002(6)
C(12) 0.076(9) 0.079(9) 0.061(9) 0.016(7) 0.027(7) 0.024(7)
C(13) 0.046(7) 0.12(1) 0.043(8) 0.014(7) 0.014(6) 0.011(8)
C(14) 0.051(7) 0.076(8) 0.060(8) -0.002(6) 0.013(6) -0.002(7)
C(15) 0.048(6) 0.055(7) 0.054(7) 0.008(6) 0.012(6) 0.009(6)
C(16) 0.086(9) 0.075(8) 0.087(10) -0.010(7) 0.029(8) -0.006(7)
C(17) 0.10(1) 0.16(1) 0.08(1) 0.035(10) 0.024(9) 0.033(9)
C(18) 0.079(9) 0.071(8) 0.090(10) -0.006(7) 0.010(8) -0.010(7)
C(19) 0.039(6) 0.047(6) 0.052(7) 0.007(5) 0.013(5) -0.001(5)
C(20) 0.085(9) 0.054(7) 0.070(9) 0.002(6) 0.034(7) 0.003(6)
C(21) 0.094(10) 0.059(9) 0.11(1) -0.009(7) 0.043(9) 0.010(8)
C(22) 0.083(9) 0.036(7) 0.15(1) 0.002(7) 0.011(10) 0.013(8)
C(23) 0.076(8) 0.062(8) 0.13(1) -0.002(7) 0.041(8) -0.019(8)
C(24) 0.063(8) 0.062(8) 0.077(9) -0.002(6) 0.028(7) -0.012(6)
C(25) 0.050(6) 0.061(7) 0.038(6) 0.011(6) 0.019(5) 0.001(5)
C(26) 0.069(8) 0.053(7) 0.072(9) 0.001(6) 0.028(7) 0.004(6)
C(27) 0.080(9) 0.070(8) 0.085(10) 0.026(7) 0.044(8) 0.025(7)
C(28) 0.10(1) 0.085(10) 0.055(8) 0.033(8) 0.022(8) 0.016(7)
C(29) 0.061(8) 0.097(10) 0.060(8) 0.019(7) 0.011(7) 0.000(7)
C(30) 0.058(7) 0.068(8) 0.054(7) 0.007(6) 0.017(6) -0.001(6)
C(31) 0.049(7) 0.075(8) 0.042(7) -0.008(6) 0.008(6) -0.019(6)
C(32) 0.064(8) 0.14(1) 0.046(8) -0.008(8) 0.012(7) -0.012(8)
C(33) 0.08(1) 0.19(2) 0.06(1) -0.01(1) 0.022(8) -0.01(1)
C(34) 0.10(1) 0.23(3) 0.07(1) -0.06(2) 0.04(1) -0.05(1)
C(35) 0.12(1) 0.12(1) 0.13(1) -0.04(1) 0.08(1) -0.09(1)
C(36) 0.085(9) 0.086(9) 0.068(9) -0.023(7) 0.027(8) -0.017(7)

loop_
_atom_type_symbol
_atom_type_description
_atom_type_scat_dispersion_real
_atom_type_scat_dispersion_imag
_atom_type_scat_source
C C 0.003 0.002
;International Tables for Crystallography
(1992, Vol. C, Tables 4.2.6.8 and 6.1.1.1)
;
H H 0.000 0.000
;International Tables for Crystallography
(1992, Vol. C, Table 6.1.1.2)
;
O O 0.011 0.006
;International Tables for Crystallography
(1992, Vol. C, Tables 4.2.6.8 and 6.1.1.1)
;
N N 0.006 0.003
;International Tables for Crystallography
(1992, Vol. C, Tables 4.2.6.8 and 6.1.1.1)
;
P P 0.102 0.094
;International Tables for Crystallography
(1992, Vol. C, Tables 4.2.6.8 and 6.1.1.1)
;
S S 0.125 0.123
;International Tables for Crystallography
(1992, Vol. C, Tables 4.2.6.8 and 6.1.1.1)
;
Ir Ir -1.444 7.990
;International Tables for Crystallography
(1992, Vol. C, Tables 4.2.6.8 and 6.1.1.1)
;

loop_
_geom_angle_atom_site_label_1
_geom_angle_atom_site_label_2
_geom_angle_atom_site_label_3
_geom_angle
_geom_angle_site_symmetry_1
_geom_angle_site_symmetry_2
_geom_angle_site_symmetry_3
_geom_angle_publ_flag
S(1) Ir S(2) 89.38(9) 1_555 1_555 1_555 yes
S(1) Ir P 85.85(9) 1_555 1_555 1_555 yes
S(1) Ir N 164.8(3) 1_555 1_555 1_555 yes
S(2) Ir P 167.58(9) 1_555 1_555 1_555 yes
S(2) Ir N 92.4(3) 1_555 1_555 1_555 yes
P Ir N 95.3(3) 1_555 1_555 1_555 yes
Ir S(1) C(1) 112.9(3) 1_555 1_555 1_555 yes
Ir S(2) C(10) 103.4(3) 1_555 1_555 1_555 yes
Ir P C(19) 112.0(3) 1_555 1_555 1_555 yes
Ir P C(25) 117.4(3) 1_555 1_555 1_555 yes
Ir P C(31) 109.9(3) 1_555 1_555 1_555 yes
C(19) P C(25) 106.8(5) 1_555 1_555 1_555 yes
C(19) P C(31) 104.6(5) 1_555 1_555 1_555 yes
C(25) P C(31) 105.2(5) 1_555 1_555 1_555 yes
Ir N O 169.3(9) 1_555 1_555 1_555 yes
S(1) C(1) C(2) 119.3(8) 1_555 1_555 1_555 yes
S(1) C(1) C(6) 120.0(8) 1_555 1_555 1_555 yes
C(2) C(1) C(6) 120.4(9) 1_555 1_555 1_555 yes
C(1) C(2) C(3) 118.0(9) 1_555 1_555 1_555 yes
C(1) C(2) C(7) 122.0(9) 1_555 1_555 1_555 yes
C(3) C(2) C(7) 119.9(10) 1_555 1_555 1_555 yes
C(2) C(3) C(4) 124.0(10) 1_555 1_555 1_555 yes
C(2) C(3) H(1) 118(1) 1_555 1_555 1_555 no
C(4) C(3) H(1) 118(1) 1_555 1_555 1_555 no
C(3) C(4) C(5) 116.2(10) 1_555 1_555 1_555 yes
C(3) C(4) C(8) 121(1) 1_555 1_555 1_555 yes
C(5) C(4) C(8) 122(1) 1_555 1_555 1_555 yes
C(4) C(5) C(6) 123.8(10) 1_555 1_555 1_555 yes
C(4) C(5) H(2) 118(1) 1_555 1_555 1_555 no
C(6) C(5) H(2) 118(1) 1_555 1_555 1_555 no
C(1) C(6) C(5) 117.5(9) 1_555 1_555 1_555 yes
C(1) C(6) C(9) 121.7(9) 1_555 1_555 1_555 yes
C(5) C(6) C(9) 120.5(10) 1_555 1_555 1_555 yes
C(2) C(7) H(3) 109.5(9) 1_555 1_555 1_555 no
C(2) C(7) H(4) 109(1) 1_555 1_555 1_555 no
C(2) C(7) H(5) 109.5(10) 1_555 1_555 1_555 no
H(3) C(7) H(4) 109(1) 1_555 1_555 1_555 no
H(3) C(7) H(5) 109(1) 1_555 1_555 1_555 no
H(4) C(7) H(5) 109(1) 1_555 1_555 1_555 no
C(4) C(8) H(6) 109(1) 1_555 1_555 1_555 no
C(4) C(8) H(7) 109(1) 1_555 1_555 1_555 no
C(4) C(8) H(8) 109(1) 1_555 1_555 1_555 no
H(6) C(8) H(7) 109(1) 1_555 1_555 1_555 no
H(6) C(8) H(8) 109(1) 1_555 1_555 1_555 no
H(7) C(8) H(8) 109(1) 1_555 1_555 1_555 no
C(6) C(9) H(9) 109.5(9) 1_555 1_555 1_555 no
C(6) C(9) H(10) 109.5(10) 1_555 1_555 1_555 no
C(6) C(9) H(11) 109.5(9) 1_555 1_555 1_555 no
H(9) C(9) H(10) 109.4(10) 1_555 1_555 1_555 no
H(9) C(9) H(11) 109(1) 1_555 1_555 1_555 no
H(10) C(9) H(11) 109(1) 1_555 1_555 1_555 no
S(2) C(10) C(11) 120.3(9) 1_555 1_555 1_555 yes
S(2) C(10) C(15) 121.3(8) 1_555 1_555 1_555 yes
C(11) C(10) C(15) 118.4(10) 1_555 1_555 1_555 yes
C(10) C(11) C(12) 117(1) 1_555 1_555 1_555 yes
C(10) C(11) C(16) 122(1) 1_555 1_555 1_555 yes
C(12) C(11) C(16) 120(1) 1_555 1_555 1_555 yes
C(11) C(12) C(13) 122(1) 1_555 1_555 1_555 yes
C(11) C(12) H(12) 118(1) 1_555 1_555 1_555 no
C(13) C(12) H(12) 118(1) 1_555 1_555 1_555 no
C(12) C(13) C(14) 118(1) 1_555 1_555 1_555 yes
C(12) C(13) C(17) 120(1) 1_555 1_555 1_555 yes
C(14) C(13) C(17) 121(1) 1_555 1_555 1_555 yes
C(13) C(14) C(15) 122(1) 1_555 1_555 1_555 yes
C(13) C(14) H(13) 118(1) 1_555 1_555 1_555 no
C(15) C(14) H(13) 118(1) 1_555 1_555 1_555 no
C(10) C(15) C(14) 120.6(10) 1_555 1_555 1_555 yes
C(10) C(15) C(18) 120.2(9) 1_555 1_555 1_555 yes
C(14) C(15) C(18) 119(1) 1_555 1_555 1_555 yes
C(11) C(16) H(14) 109(1) 1_555 1_555 1_555 no
C(11) C(16) H(15) 109.5(10) 1_555 1_555 1_555 no
C(11) C(16) H(16) 109(1) 1_555 1_555 1_555 no
H(14) C(16) H(15) 109(1) 1_555 1_555 1_555 no
H(14) C(16) H(16) 109(1) 1_555 1_555 1_555 no
H(15) C(16) H(16) 109(1) 1_555 1_555 1_555 no
C(13) C(17) H(17) 109(1) 1_555 1_555 1_555 no
C(13) C(17) H(18) 109(1) 1_555 1_555 1_555 no
C(13) C(17) H(19) 109(1) 1_555 1_555 1_555 no
H(17) C(17) H(18) 109(1) 1_555 1_555 1_555 no
H(17) C(17) H(19) 109(1) 1_555 1_555 1_555 no
H(18) C(17) H(19) 109(1) 1_555 1_555 1_555 no
C(15) C(18) H(20) 109.6(10) 1_555 1_555 1_555 no
C(15) C(18) H(21) 109.5(10) 1_555 1_555 1_555 no
C(15) C(18) H(22) 109(1) 1_555 1_555 1_555 no
H(20) C(18) H(21) 109(1) 1_555 1_555 1_555 no
H(20) C(18) H(22) 109(1) 1_555 1_555 1_555 no
H(21) C(18) H(22) 109(1) 1_555 1_555 1_555 no
P C(19) C(20) 121.5(7) 1_555 1_555 1_555 yes
P C(19) C(24) 120.0(8) 1_555 1_555 1_555 yes
C(20) C(19) C(24) 118.2(9) 1_555 1_555 1_555 yes
C(19) C(20) C(21) 121.5(10) 1_555 1_555 1_555 yes
C(19) C(20) H(23) 119(1) 1_555 1_555 1_555 no
C(21) C(20) H(23) 119(1) 1_555 1_555 1_555 no
C(20) C(21) C(22) 118(1) 1_555 1_555 1_555 yes
C(20) C(21) H(24) 120(1) 1_555 1_555 1_555 no
C(22) C(21) H(24) 121(1) 1_555 1_555 1_555 no
C(21) C(22) C(23) 121(1) 1_555 1_555 1_555 yes
C(21) C(22) H(25) 119(1) 1_555 1_555 1_555 no
C(23) C(22) H(25) 119(1) 1_555 1_555 1_555 no
C(22) C(23) C(24) 119(1) 1_555 1_555 1_555 yes
C(22) C(23) H(26) 120(1) 1_555 1_555 1_555 no
C(24) C(23) H(26) 120(1) 1_555 1_555 1_555 no
C(19) C(24) C(23) 121(1) 1_555 1_555 1_555 yes
C(19) C(24) H(27) 119(1) 1_555 1_555 1_555 no
C(23) C(24) H(27) 119(1) 1_555 1_555 1_555 no
P C(25) C(26) 118.9(8) 1_555 1_555 1_555 yes
P C(25) C(30) 121.1(8) 1_555 1_555 1_555 yes
C(26) C(25) C(30) 119.9(9) 1_555 1_555 1_555 yes
C(25) C(26) C(27) 118(1) 1_555 1_555 1_555 yes
C(25) C(26) H(28) 120(1) 1_555 1_555 1_555 no
C(27) C(26) H(28) 120(1) 1_555 1_555 1_555 no
C(26) C(27) C(28) 120(1) 1_555 1_555 1_555 yes
C(26) C(27) H(29) 119(1) 1_555 1_555 1_555 no
C(28) C(27) H(29) 119(1) 1_555 1_555 1_555 no
C(27) C(28) C(29) 121(1) 1_555 1_555 1_555 yes
C(27) C(28) H(30) 119(1) 1_555 1_555 1_555 no
C(29) C(28) H(30) 119(1) 1_555 1_555 1_555 no
C(28) C(29) C(30) 120(1) 1_555 1_555 1_555 yes
C(28) C(29) H(31) 119(1) 1_555 1_555 1_555 no
C(30) C(29) H(31) 119(1) 1_555 1_555 1_555 no
C(25) C(30) C(29) 119.6(10) 1_555 1_555 1_555 yes
C(25) C(30) H(32) 120(1) 1_555 1_555 1_555 no
C(29) C(30) H(32) 120(1) 1_555 1_555 1_555 no
P C(31) C(32) 119.8(9) 1_555 1_555 1_555 yes
P C(31) C(36) 122.0(9) 1_555 1_555 1_555 yes
C(32) C(31) C(36) 117(1) 1_555 1_555 1_555 yes
C(31) C(32) C(33) 121(1) 1_555 1_555 1_555 yes
C(31) C(32) H(33) 119(1) 1_555 1_555 1_555 no
C(33) C(32) H(33) 119(1) 1_555 1_555 1_555 no
C(32) C(33) C(34) 121(1) 1_555 1_555 1_555 yes
C(32) C(33) H(34) 119(1) 1_555 1_555 1_555 no
C(34) C(33) H(34) 119(1) 1_555 1_555 1_555 no
C(33) C(34) C(35) 120(1) 1_555 1_555 1_555 yes
C(33) C(34) H(35) 120(2) 1_555 1_555 1_555 no
C(35) C(34) H(35) 119(2) 1_555 1_555 1_555 no
C(34) C(35) C(36) 118(1) 1_555 1_555 1_555 yes
C(34) C(35) H(36) 120(1) 1_555 1_555 1_555 no
C(36) C(35) H(36) 120(1) 1_555 1_555 1_555 no
C(31) C(36) C(35) 120(1) 1_555 1_555 1_555 yes
C(31) C(36) H(37) 119(1) 1_555 1_555 1_555 no
C(35) C(36) H(37) 119(1) 1_555 1_555 1_555 no

loop_
_geom_bond_atom_site_label_1
_geom_bond_atom_site_label_2
_geom_bond_distance
_geom_bond_site_symmetry_1
_geom_bond_site_symmetry_2
_geom_bond_publ_flag
Ir S(1) 2.286(3) 1_555 1_555 yes
Ir S(2) 2.358(3) 1_555 1_555 yes
Ir P 2.342(2) 1_555 1_555 yes
Ir N 1.759(9) 1_555 1_555 yes
S(1) C(1) 1.797(9) 1_555 1_555 yes
S(2) C(10) 1.77(1) 1_555 1_555 yes
P C(19) 1.804(9) 1_555 1_555 yes
P C(25) 1.829(10) 1_555 1_555 yes
P C(31) 1.820(10) 1_555 1_555 yes
O N 1.144(9) 1_555 1_555 yes
C(1) C(2) 1.40(1) 1_555 1_555 yes
C(1) C(6) 1.41(1) 1_555 1_555 yes
C(2) C(3) 1.40(1) 1_555 1_555 yes
C(2) C(7) 1.51(1) 1_555 1_555 yes
C(3) C(4) 1.38(1) 1_555 1_555 yes
C(4) C(5) 1.38(1) 1_555 1_555 yes
C(4) C(8) 1.49(1) 1_555 1_555 yes
C(5) C(6) 1.41(1) 1_555 1_555 yes
C(6) C(9) 1.50(1) 1_555 1_555 yes
C(10) C(11) 1.40(1) 1_555 1_555 yes
C(10) C(15) 1.40(1) 1_555 1_555 yes
C(11) C(12) 1.40(1) 1_555 1_555 yes
C(11) C(16) 1.50(1) 1_555 1_555 yes
C(12) C(13) 1.37(1) 1_555 1_555 yes
C(13) C(14) 1.35(1) 1_555 1_555 yes
C(13) C(17) 1.55(2) 1_555 1_555 yes
C(14) C(15) 1.36(1) 1_555 1_555 yes
C(15) C(18) 1.54(1) 1_555 1_555 yes
C(19) C(20) 1.41(1) 1_555 1_555 yes
C(19) C(24) 1.38(1) 1_555 1_555 yes
C(20) C(21) 1.38(1) 1_555 1_555 yes
C(21) C(22) 1.40(2) 1_555 1_555 yes
C(22) C(23) 1.39(2) 1_555 1_555 yes
C(23) C(24) 1.38(1) 1_555 1_555 yes
C(25) C(26) 1.39(1) 1_555 1_555 yes
C(25) C(30) 1.40(1) 1_555 1_555 yes
C(26) C(27) 1.38(1) 1_555 1_555 yes
C(27) C(28) 1.37(2) 1_555 1_555 yes
C(28) C(29) 1.34(1) 1_555 1_555 yes
C(29) C(30) 1.37(1) 1_555 1_555 yes
C(31) C(32) 1.37(1) 1_555 1_555 yes
C(31) C(36) 1.37(1) 1_555 1_555 yes
C(32) C(33) 1.38(2) 1_555 1_555 yes
C(33) C(34) 1.34(2) 1_555 1_555 yes
C(34) C(35) 1.37(2) 1_555 1_555 yes
C(35) C(36) 1.42(2) 1_555 1_555 yes

loop_
_geom_contact_atom_site_label_1
_geom_contact_atom_site_label_2
_geom_contact_distance
_geom_contact_site_symmetry_1
_geom_contact_site_symmetry_2
_geom_contact_publ_flag
O C(5) 3.53(1) 1_555 4_555 ?
C(12) C(21) 3.57(2) 1_555 1_655 ?
C(27) C(34) 3.48(2) 1_555 4_554 ?

loop_
_geom_torsion_atom_site_label_1
_geom_torsion_atom_site_label_2
_geom_torsion_atom_site_label_3
_geom_torsion_atom_site_label_4
_geom_torsion
_geom_torsion_site_symmetry_1
_geom_torsion_site_symmetry_2
_geom_torsion_site_symmetry_3
_geom_torsion_site_symmetry_4
_geom_torsion_publ_flag
Ir S(1) C(1) C(2) 97.4(7) 1_555 1_555 1_555 1_555 yes
Ir S(1) C(1) C(6) -88.3(8) 1_555 1_555 1_555 1_555 yes
Ir S(2) C(10) C(11) 83.1(8) 1_555 1_555 1_555 1_555 yes
Ir S(2) C(10) C(15) -98.9(7) 1_555 1_555 1_555 1_555 yes
Ir P C(19) C(20) 146.9(8) 1_555 1_555 1_555 1_555 yes
Ir P C(19) C(24) -39.1(9) 1_555 1_555 1_555 1_555 yes
Ir P C(25) C(26) -40.2(9) 1_555 1_555 1_555 1_555 yes
Ir P C(25) C(30) 144.1(7) 1_555 1_555 1_555 1_555 yes
Ir P C(31) C(32) -68.4(9) 1_555 1_555 1_555 1_555 yes
Ir P C(31) C(36) 105.5(9) 1_555 1_555 1_555 1_555 yes
S(1) Ir S(2) C(10) -169.9(4) 1_555 1_555 1_555 1_555 yes
S(1) Ir P C(19) 88.3(4) 1_555 1_555 1_555 1_555 yes
S(1) Ir P C(25) -35.8(4) 1_555 1_555 1_555 1_555 yes
S(1) Ir P C(31) -155.9(4) 1_555 1_555 1_555 1_555 yes
S(1) Ir N O 0(5) 1_555 1_555 1_555 1_555 yes
S(1) C(1) C(2) C(3) 173.4(8) 1_555 1_555 1_555 1_555 yes
S(1) C(1) C(2) C(7) -10(1) 1_555 1_555 1_555 1_555 yes
S(1) C(1) C(6) C(5) -172.5(7) 1_555 1_555 1_555 1_555 yes
S(1) C(1) C(6) C(9) 12(1) 1_555 1_555 1_555 1_555 yes
S(2) Ir S(1) C(1) -0.1(4) 1_555 1_555 1_555 1_555 yes
S(2) Ir P C(19) 20.6(6) 1_555 1_555 1_555 1_555 yes
S(2) Ir P C(25) -103.5(6) 1_555 1_555 1_555 1_555 yes
S(2) Ir P C(31) 136.4(6) 1_555 1_555 1_555 1_555 yes
S(2) Ir N O 95(4) 1_555 1_555 1_555 1_555 yes
S(2) C(10) C(11) C(12) 178.6(8) 1_555 1_555 1_555 1_555 yes
S(2) C(10) C(11) C(16) -1(1) 1_555 1_555 1_555 1_555 yes
S(2) C(10) C(15) C(14) -178.1(7) 1_555 1_555 1_555 1_555 yes
S(2) C(10) C(15) C(18) 2(1) 1_555 1_555 1_555 1_555 yes
P Ir S(1) C(1) -168.6(4) 1_555 1_555 1_555 1_555 yes
P Ir S(2) C(10) -102.6(6) 1_555 1_555 1_555 1_555 yes
P Ir N O -94(4) 1_555 1_555 1_555 1_555 yes
P C(19) C(20) C(21) 177.6(9) 1_555 1_555 1_555 1_555 yes
P C(19) C(24) C(23) -177.7(9) 1_555 1_555 1_555 1_555 yes
P C(25) C(26) C(27) -176.2(8) 1_555 1_555 1_555 1_555 yes
P C(25) C(30) C(29) 176.2(8) 1_555 1_555 1_555 1_555 yes
P C(31) C(32) C(33) 174.2(10) 1_555 1_555 1_555 1_555 yes
P C(31) C(36) C(35) -174.0(9) 1_555 1_555 1_555 1_555 yes
N Ir S(1) C(1) 96(1) 1_555 1_555 1_555 1_555 yes
N Ir S(2) C(10) 25.2(5) 1_555 1_555 1_555 1_555 yes
N Ir P C(19) -106.9(4) 1_555 1_555 1_555 1_555 yes
N Ir P C(25) 128.9(5) 1_555 1_555 1_555 1_555 yes
N Ir P C(31) 8.9(5) 1_555 1_555 1_555 1_555 yes
C(1) C(2) C(3) C(4) 0(1) 1_555 1_555 1_555 1_555 yes
C(1) C(6) C(5) C(4) -1(1) 1_555 1_555 1_555 1_555 yes
C(2) C(1) C(6) C(5) 1(1) 1_555 1_555 1_555 1_555 yes
C(2) C(1) C(6) C(9) -172.9(9) 1_555 1_555 1_555 1_555 yes
C(2) C(3) C(4) C(5) 1(1) 1_555 1_555 1_555 1_555 yes
C(2) C(3) C(4) C(8) -178(1) 1_555 1_555 1_555 1_555 yes
C(3) C(2) C(1) C(6) 0(1) 1_555 1_555 1_555 1_555 yes
C(3) C(4) C(5) C(6) 0(1) 1_555 1_555 1_555 1_555 yes
C(4) C(3) C(2) C(7) -176(1) 1_555 1_555 1_555 1_555 yes
C(4) C(5) C(6) C(9) 173.6(10) 1_555 1_555 1_555 1_555 yes
C(6) C(1) C(2) C(7) 175.0(9) 1_555 1_555 1_555 1_555 yes
C(6) C(5) C(4) C(8) 179.1(10) 1_555 1_555 1_555 1_555 yes
C(10) C(11) C(12) C(13) 0(1) 1_555 1_555 1_555 1_555 yes
C(10) C(15) C(14) C(13) 0(1) 1_555 1_555 1_555 1_555 yes
C(11) C(10) C(15) C(14) 0(1) 1_555 1_555 1_555 1_555 yes
C(11) C(10) C(15) C(18) -179.5(9) 1_555 1_555 1_555 1_555 yes
C(11) C(12) C(13) C(14) 0(1) 1_555 1_555 1_555 1_555 yes
C(11) C(12) C(13) C(17) -179.9(10) 1_555 1_555 1_555 1_555 yes
C(12) C(11) C(10) C(15) 0(1) 1_555 1_555 1_555 1_555 yes
C(12) C(13) C(14) C(15) 0(1) 1_555 1_555 1_555 1_555 yes
C(13) C(12) C(11) C(16) 179.3(10) 1_555 1_555 1_555 1_555 yes
C(13) C(14) C(15) C(18) 179.0(10) 1_555 1_555 1_555 1_555 yes
C(15) C(10) C(11) C(16) -179.3(9) 1_555 1_555 1_555 1_555 yes
C(15) C(14) C(13) C(17) -179.6(10) 1_555 1_555 1_555 1_555 yes
C(19) P C(25) C(26) -166.9(8) 1_555 1_555 1_555 1_555 yes
C(19) P C(25) C(30) 17.4(9) 1_555 1_555 1_555 1_555 yes
C(19) P C(31) C(32) 52.0(10) 1_555 1_555 1_555 1_555 yes
C(19) P C(31) C(36) -134.1(9) 1_555 1_555 1_555 1_555 yes
C(19) C(20) C(21) C(22) -1(1) 1_555 1_555 1_555 1_555 yes
C(19) C(24) C(23) C(22) 1(1) 1_555 1_555 1_555 1_555 yes
C(20) C(19) P C(25) -83.2(9) 1_555 1_555 1_555 1_555 yes
C(20) C(19) P C(31) 28.0(10) 1_555 1_555 1_555 1_555 yes
C(20) C(19) C(24) C(23) -3(1) 1_555 1_555 1_555 1_555 yes
C(20) C(21) C(22) C(23) 0(2) 1_555 1_555 1_555 1_555 yes
C(21) C(20) C(19) C(24) 3(1) 1_555 1_555 1_555 1_555 yes
C(21) C(22) C(23) C(24) 0(2) 1_555 1_555 1_555 1_555 yes
C(24) C(19) P C(25) 90.8(9) 1_555 1_555 1_555 1_555 yes
C(24) C(19) P C(31) -158.1(8) 1_555 1_555 1_555 1_555 yes
C(25) P C(31) C(32) 164.4(9) 1_555 1_555 1_555 1_555 yes
C(25) P C(31) C(36) -21(1) 1_555 1_555 1_555 1_555 yes
C(25) C(26) C(27) C(28) 0(1) 1_555 1_555 1_555 1_555 yes
C(25) C(30) C(29) C(28) 0(1) 1_555 1_555 1_555 1_555 yes
C(26) C(25) P C(31) 82.3(9) 1_555 1_555 1_555 1_555 yes
C(26) C(25) C(30) C(29) 0(1) 1_555 1_555 1_555 1_555 yes
C(26) C(27) C(28) C(29) 0(1) 1_555 1_555 1_555 1_555 yes
C(27) C(26) C(25) C(30) 0(1) 1_555 1_555 1_555 1_555 yes
C(27) C(28) C(29) C(30) 0(1) 1_555 1_555 1_555 1_555 yes
C(30) C(25) P C(31) -93.3(9) 1_555 1_555 1_555 1_555 yes
C(31) C(32) C(33) C(34) 0(2) 1_555 1_555 1_555 1_555 yes
C(31) C(36) C(35) C(34) 0(2) 1_555 1_555 1_555 1_555 yes
C(32) C(31) C(36) C(35) 0(1) 1_555 1_555 1_555 1_555 yes
C(32) C(33) C(34) C(35) 0(2) 1_555 1_555 1_555 1_555 yes
C(33) C(32) C(31) C(36) 0(1) 1_555 1_555 1_555 1_555 yes
C(33) C(34) C(35) C(36) 0(2) 1_555 1_555 1_555 1_555 yes
